data_7126129
loop_
_publ_author_name
'Abdelraheem, Eman M. M.'
'Goodwin, Imogen'
'Shaabani, Shabnam'
'de Haan, Michel P.'
'Kurpiewska, Katarzyna'
'Kalinowska-T\/lu\'scik, Justyna'
'D\"omling, Alexander'

_publ_section_title
;
 'Atypical Ugi' tetrazoles.
;
_journal_issue 12
_journal_name_full 'Chemical communications (Cambridge, England)'
_journal_page_first 1799
_journal_page_last 1802
_journal_paper_doi 10.1039/c9cc09194g
_journal_volume 56
_journal_year 2020
_chemical_formula_moiety '2(C23 H31 N7 O), 3(C H Cl3)'
_chemical_formula_sum 'C49 H65 Cl9 N14 O2'
_chemical_formula_weight 1201.2
_space_group_IT_number 2
_space_group_name_Hall '-P 1'
_space_group_name_H-M_alt 'P -1'
_symmetry_cell_setting triclinic
_symmetry_Int_Tables_number 2
_symmetry_space_group_name_Hall '-P 1'
_symmetry_space_group_name_H-M 'P -1'
_atom_sites_solution_hydrogens mixed
_audit_creation_date 2017-04-11T23:06:26-00:00
_audit_creation_method 'WinGX routine CIF_UPDATE'
_audit_update_record
;
2017-05-08 deposited with the CCDC.	2020-01-07 downloaded from the CCDC.
;
_cell_angle_alpha 102.178(2)
_cell_angle_beta 91.521(2)
_cell_angle_gamma 97.504(2)
_cell_formula_units_Z 2
_cell_length_a 12.9113(4)
_cell_length_b 13.8869(4)
_cell_length_c 16.5533(3)
_cell_measurement_reflns_used 11344
_cell_measurement_temperature 130(2)
_cell_measurement_theta_max 27.611
_cell_measurement_theta_min 3.2
_cell_volume 2871.85(13)
_computing_cell_refinement 'CrysAlisPro 1.171.38.46 (Rigaku OD, 2015)'
_computing_data_collection 'CrysAlisPro 1.171.38.46 (Rigaku OD, 2015)'
_computing_data_reduction 'CrysAlisPro 1.171.38.46 (Rigaku OD, 2015)'
_computing_structure_refinement 'SHELXL-2014/6 (Sheldrick, 2014)'
_diffrn_ambient_environment N~2~
_diffrn_ambient_temperature 130(2)
_diffrn_detector 'CCD plate'
_diffrn_detector_area_resol_mean 10.3756
_diffrn_detector_type Atlas
_diffrn_measured_fraction_theta_full 0.998
_diffrn_measured_fraction_theta_max 0.905
_diffrn_measurement_device 'four-circle diffractometer'
_diffrn_measurement_device_type 'SuperNova, Dual, Cu at zero, Atlas'
_diffrn_measurement_method '\w scans'
_diffrn_orient_matrix_type 'CrysAlisPro convention (1999,Acta A55,543-557)'
_diffrn_orient_matrix_UB_11 0.0008737
_diffrn_orient_matrix_UB_12 -0.0294046
_diffrn_orient_matrix_UB_13 0.0301641
_diffrn_orient_matrix_UB_21 -0.0383369
_diffrn_orient_matrix_UB_22 -0.0365706
_diffrn_orient_matrix_UB_23 -0.0243853
_diffrn_orient_matrix_UB_31 0.0401182
_diffrn_orient_matrix_UB_32 -0.0241328
_diffrn_orient_matrix_UB_33 -0.0205691
_diffrn_radiation_monochromator mirror
_diffrn_radiation_probe x-ray
_diffrn_radiation_type MoK\a
_diffrn_radiation_wavelength 0.71073
_diffrn_reflns_av_R_equivalents 0.0474
_diffrn_reflns_av_unetI/netI 0.0556
_diffrn_reflns_Laue_measured_fraction_full 0.998
_diffrn_reflns_Laue_measured_fraction_max 0.905
_diffrn_reflns_limit_h_max 16
_diffrn_reflns_limit_h_min -17
_diffrn_reflns_limit_k_max 18
_diffrn_reflns_limit_k_min -18
_diffrn_reflns_limit_l_max 20
_diffrn_reflns_limit_l_min -21
_diffrn_reflns_number 40860
_diffrn_reflns_point_group_measured_fraction_full 0.998
_diffrn_reflns_point_group_measured_fraction_max 0.905
_diffrn_reflns_theta_full 25.242
_diffrn_reflns_theta_max 28.674
_diffrn_reflns_theta_min 3.053
_diffrn_source 'micro-focus sealed X-ray tube'
_diffrn_source_type 'SuperNova (Mo) X-ray Source'
_exptl_absorpt_coefficient_mu 0.491
_exptl_absorpt_correction_T_max 1
_exptl_absorpt_correction_T_min 0.71536
_exptl_absorpt_correction_type multi-scan
_exptl_absorpt_process_details
;
        CrysAlisPro 1.171.38.46 (Rigaku Oxford Diffraction, 2015)
        Empirical absorption correction using spherical harmonics,
 implemented in SCALE3 ABSPACK scaling algorithm.
;
_exptl_crystal_colour white
_exptl_crystal_density_diffrn 1.389
_exptl_crystal_description prism
_exptl_crystal_F_000 1252
_exptl_crystal_size_max 0.4
_exptl_crystal_size_mid 0.4
_exptl_crystal_size_min 0.2
_refine_diff_density_max 0.788
_refine_diff_density_min -0.696
_refine_diff_density_rms 0.079
_refine_ls_extinction_method none
_refine_ls_goodness_of_fit_ref 1.03
_refine_ls_hydrogen_treatment mixed
_refine_ls_matrix_type full
_refine_ls_number_parameters 695
_refine_ls_number_reflns 13393
_refine_ls_number_restraints 0
_refine_ls_restrained_S_all 1.03
_refine_ls_R_factor_all 0.1015
_refine_ls_R_factor_gt 0.0662
_refine_ls_shift/su_max 0
_refine_ls_shift/su_mean 0
_refine_ls_structure_factor_coef Fsqd
_refine_ls_weighting_details 'w=1/[\s^2^(Fo^2^)+(0.0848P)^2^+3.2135P] where P=(Fo^2^+2Fc^2^)/3'
_refine_ls_weighting_scheme calc
_refine_ls_wR_factor_gt 0.1639
_refine_ls_wR_factor_ref 0.1928
_reflns_Friedel_coverage 0
_reflns_number_gt 9043
_reflns_number_total 13393
_reflns_threshold_expression 'I > 2\s(I)'
_cod_data_source_file c9cc09194g2.cif
_cod_data_source_block ea665_6
_cod_database_code 7126129
_shelx_estimated_absorpt_t_min 0.828
_shelx_estimated_absorpt_t_max 0.908

loop_
_symmetry_equiv_pos_as_xyz
'x, y, z'
'-x, -y, -z'

loop_
_atom_site_label
_atom_site_type_symbol
_atom_site_fract_x
_atom_site_fract_y
_atom_site_fract_z
_atom_site_U_iso_or_equiv
_atom_site_adp_type
_atom_site_occupancy
_atom_site_site_symmetry_order
_atom_site_calc_flag
_atom_site_refinement_flags_posn
_atom_site_refinement_flags_adp
_atom_site_refinement_flags_occupancy
_atom_site_disorder_assembly
_atom_site_disorder_group
Cl68 Cl 0.70299(9) 0.16223(10) 0.33932(6) 0.0684(3) Uani 1 1 d . . . . .
Cl74 Cl 0.51365(7) 0.90736(7) 0.21384(7) 0.0571(3) Uani 1 1 d . . . . .
Cl3A Cl 0.8813(5) 0.2176(6) 0.1664(4) 0.0834(16) Uani 0.706(11) 1 d . . P A 1
Cl72 Cl 0.32381(7) 0.77104(7) 0.17458(6) 0.0534(2) Uani 1 1 d . . . . .
Cl1A Cl 0.8688(4) 0.2365(3) -0.0020(3) 0.0923(13) Uani 0.706(11) 1 d . . P A 1
Cl69 Cl 0.56359(10) 0.23537(9) 0.46447(8) 0.0734(3) Uani 1 1 d . . . . .
Cl73 Cl 0.44658(8) 0.78003(8) 0.32620(6) 0.0565(3) Uani 1 1 d . . . . .
Cl2A Cl 0.8544(6) 0.0410(3) 0.0359(4) 0.1503(18) Uani 0.706(11) 1 d . . P A 1
Cl70 Cl 0.59455(10) 0.02959(9) 0.43025(9) 0.0773(3) Uani 1 1 d . . . . .
O49 O 0.08042(16) 0.25577(15) 0.33044(13) 0.0355(5) Uani 1 1 d . . . . .
O18 O 0.67231(16) 0.74455(15) 0.15357(13) 0.0335(5) Uani 1 1 d . . . . .
N50 N 0.18771(17) 0.37930(16) 0.29347(13) 0.0244(5) Uani 1 1 d . . . . .
H50 H 0.2394 0.3954 0.2631 0.029 Uiso 1 1 calc R U . . .
N55 N 0.06974(19) 0.69013(19) 0.54966(15) 0.0330(6) Uani 1 1 d . . . . .
H55 H 0.0356 0.6964 0.5954 0.04 Uiso 1 1 calc R U . . .
N19 N 0.72503(16) 0.62490(16) 0.21149(13) 0.0246(5) Uani 1 1 d . . . . .
H19 H 0.7669 0.6104 0.2487 0.03 Uiso 1 1 calc R U . . .
N4 N 0.54719(16) 0.48197(17) 0.27588(13) 0.0247(5) Uani 1 1 d . . . . .
N35 N 0.05210(17) 0.52341(17) 0.22819(14) 0.0258(5) Uani 1 1 d . . . . .
N32 N -0.05050(17) 0.46985(19) 0.31532(14) 0.0289(5) Uani 1 1 d . . . . .
N24 N 0.49119(19) 0.29862(18) -0.02735(15) 0.0322(5) Uani 1 1 d . . . . .
H24 H 0.448 0.2876 -0.0714 0.039 Uiso 1 1 calc R U . . .
N11 N 0.84165(18) 0.76451(18) 0.32925(14) 0.0267(5) Uani 1 1 d . . . . .
N42 N 0.25713(18) 0.24118(18) 0.17213(14) 0.0276(5) Uani 1 1 d . . . . .
N1 N 0.45913(17) 0.53749(18) 0.18634(14) 0.0283(5) Uani 1 1 d . . . . .
N3 N 0.44656(18) 0.47153(19) 0.29565(15) 0.0318(5) Uani 1 1 d . . . . .
N2 N 0.39451(18) 0.5049(2) 0.24178(15) 0.0343(6) Uani 1 1 d . . . . .
N34 N -0.04636(18) 0.53587(19) 0.20642(15) 0.0321(5) Uani 1 1 d . . . . .
N33 N -0.10638(18) 0.5040(2) 0.25896(15) 0.0351(6) Uani 1 1 d . . . . .
C22 C 0.6166(2) 0.3756(2) 0.07075(16) 0.0238(5) Uani 1 1 d . . . . .
C6 C 0.6169(2) 0.4901(2) 0.41840(17) 0.0334(6) Uani 1 1 d . . . . .
H6A H 0.5446 0.4698 0.4329 0.04 Uiso 1 1 calc R U . . .
H6B H 0.6646 0.4596 0.4501 0.04 Uiso 1 1 calc R U . . .
C38 C 0.1149(2) 0.4190(2) 0.05644(18) 0.0366(7) Uani 1 1 d . . . . .
H38A H 0.0824 0.4032 -0.0005 0.044 Uiso 1 1 calc R U . . .
H38B H 0.068 0.3841 0.0907 0.044 Uiso 1 1 calc R U . . .
C54 C 0.1131(2) 0.6077(2) 0.51357(17) 0.0295(6) Uani 1 1 d . . . . .
H54 H 0.1116 0.5489 0.5345 0.035 Uiso 1 1 calc R U . . .
C30 C 0.5767(2) 0.2811(2) 0.08728(16) 0.0253(5) Uani 1 1 d . . . . .
C53 C 0.15914(19) 0.6228(2) 0.44246(16) 0.0246(5) Uani 1 1 d . . . . .
C25 C 0.4985(2) 0.2341(2) 0.02439(17) 0.0272(6) Uani 1 1 d . . . . .
C56 C 0.0876(2) 0.7608(2) 0.50381(17) 0.0288(6) Uani 1 1 d . . . . .
C31 C 0.55420(19) 0.52266(19) 0.20899(15) 0.0226(5) Uani 1 1 d . . . . .
C52 C 0.2137(2) 0.5494(2) 0.38431(16) 0.0249(5) Uani 1 1 d . . . . .
H52A H 0.2705 0.529 0.4154 0.03 Uiso 1 1 calc R U . . .
H52B H 0.2456 0.5817 0.3412 0.03 Uiso 1 1 calc R U . . .
C20 C 0.64882(19) 0.54601(19) 0.16210(15) 0.0224(5) Uani 1 1 d . . . . .
H20 H 0.6235 0.5733 0.1151 0.027 Uiso 1 1 calc R U . . .
C21 C 0.69700(19) 0.4530(2) 0.12260(16) 0.0238(5) Uani 1 1 d . . . . .
H21A H 0.7541 0.4717 0.0877 0.029 Uiso 1 1 calc R U . . .
H21B H 0.7275 0.4252 0.1667 0.029 Uiso 1 1 calc R U . . .
C62 C 0.04754(19) 0.48276(19) 0.29517(16) 0.0225(5) Uani 1 1 d . . . . .
C51 C 0.13686(19) 0.45712(19) 0.34287(15) 0.0225(5) Uani 1 1 d . . . . .
H51 H 0.1053 0.4288 0.3888 0.027 Uiso 1 1 calc R U . . .
C7 C 0.6423(2) 0.6029(2) 0.44501(17) 0.0328(6) Uani 1 1 d . . . . .
H7A H 0.612 0.6249 0.499 0.039 Uiso 1 1 calc R U . . .
H7B H 0.6084 0.6332 0.4041 0.039 Uiso 1 1 calc R U . . .
C37 C 0.1227(3) 0.5301(2) 0.09039(18) 0.0370(7) Uani 1 1 d . . . . .
H37A H 0.0572 0.5529 0.0744 0.044 Uiso 1 1 calc R U . . .
H37B H 0.1807 0.5643 0.0645 0.044 Uiso 1 1 calc R U . . .
C43 C 0.2266(2) 0.2099(2) 0.24861(17) 0.0267(6) Uani 1 1 d . . . . .
C8 C 0.7593(2) 0.6412(2) 0.45302(18) 0.0336(6) Uani 1 1 d . . . . .
H8A H 0.7917 0.6188 0.4994 0.04 Uiso 1 1 calc R U . . .
H8B H 0.7916 0.6115 0.4018 0.04 Uiso 1 1 calc R U . . .
C5 C 0.6264(2) 0.4494(2) 0.32603(17) 0.0289(6) Uani 1 1 d . . . . .
H5A H 0.6971 0.4728 0.3102 0.035 Uiso 1 1 calc R U . . .
H5B H 0.6173 0.3758 0.3147 0.035 Uiso 1 1 calc R U . . .
C61 C 0.1430(2) 0.7201(2) 0.43465(16) 0.0267(6) Uani 1 1 d . . . . .
C58 C 0.0976(3) 0.9153(3) 0.4633(2) 0.0443(8) Uani 1 1 d . . . . .
H58 H 0.0837 0.9821 0.4723 0.053 Uiso 1 1 calc R U . . .
C48 C 0.1569(2) 0.2829(2) 0.29348(16) 0.0255(6) Uani 1 1 d . . . . .
C17 C 0.7328(2) 0.7187(2) 0.20156(16) 0.0238(5) Uani 1 1 d . . . . .
C12 C 0.8251(2) 0.7910(2) 0.24906(16) 0.0252(5) Uani 1 1 d . . . . .
C13 C 0.9262(2) 0.7789(2) 0.20007(18) 0.0305(6) Uani 1 1 d . . . . .
H13A H 0.9747 0.7457 0.2287 0.037 Uiso 1 1 calc R U . . .
H13B H 0.9082 0.7382 0.1435 0.037 Uiso 1 1 calc R U . . .
C63 C 0.8250(3) 0.1642(3) 0.0666(3) 0.0592(10) Uani 1 1 d . . . . .
H63 H 0.7473 0.1615 0.0683 0.071 Uiso 1 1 calc R U . A 1
C44 C 0.3281(2) 0.2150(2) 0.30372(18) 0.0312(6) Uani 1 1 d . . . . .
H44A H 0.3891 0.2487 0.2807 0.037 Uiso 1 1 calc R U . . .
H44B H 0.3206 0.2523 0.3607 0.037 Uiso 1 1 calc R U . . .
C67 C 0.6526(3) 0.1509(3) 0.4350(2) 0.0462(8) Uani 1 1 d . . . . .
H67 H 0.7121 0.1669 0.4777 0.055 Uiso 1 1 calc R U . . .
C9 C 0.7838(2) 0.7538(2) 0.46790(18) 0.0372(7) Uani 1 1 d . . . . .
H9A H 0.8575 0.774 0.4895 0.045 Uiso 1 1 calc R U . . .
H9B H 0.7389 0.7835 0.5112 0.045 Uiso 1 1 calc R U . . .
C57 C 0.0654(2) 0.8583(2) 0.5185(2) 0.0375(7) Uani 1 1 d . . . . .
H57 H 0.029 0.8845 0.5654 0.045 Uiso 1 1 calc R U . . .
C47 C 0.1756(2) 0.1011(2) 0.2382(2) 0.0364(7) Uani 1 1 d . . . . .
H47A H 0.1338 0.0923 0.2861 0.044 Uiso 1 1 calc R U . . .
H47B H 0.1298 0.0795 0.187 0.044 Uiso 1 1 calc R U . . .
C23 C 0.5615(2) 0.3826(2) 0.00023(17) 0.0288(6) Uani 1 1 d . . . . .
H23 H 0.571 0.4379 -0.0255 0.035 Uiso 1 1 calc R U . . .
C39 C 0.2201(2) 0.3788(3) 0.05443(19) 0.0360(7) Uani 1 1 d . . . . .
H39A H 0.2626 0.4044 0.0126 0.043 Uiso 1 1 calc R U . . .
H39B H 0.2582 0.404 0.109 0.043 Uiso 1 1 calc R U . . .
C16 C 0.8108(2) 0.9008(2) 0.25307(19) 0.0323(6) Uani 1 1 d . . . . .
H16A H 0.773 0.9079 0.2023 0.039 Uiso 1 1 calc R U . . .
H16B H 0.772 0.927 0.3018 0.039 Uiso 1 1 calc R U . . .
C27 C 0.4700(2) 0.0909(2) 0.0817(2) 0.0366(7) Uani 1 1 d . . . . .
H27 H 0.4353 0.0259 0.0806 0.044 Uiso 1 1 calc R U . . .
C45 C 0.3428(3) 0.1071(3) 0.3039(2) 0.0445(8) Uani 1 1 d . . . . .
H45A H 0.4161 0.0965 0.2938 0.053 Uiso 1 1 calc R U . . .
H45B H 0.3247 0.0907 0.3577 0.053 Uiso 1 1 calc R U . . .
C26 C 0.4456(2) 0.1390(2) 0.02046(19) 0.0345(7) Uani 1 1 d . . . . .
H26 H 0.3945 0.1084 -0.0229 0.041 Uiso 1 1 calc R U . . .
C59 C 0.1510(3) 0.8767(3) 0.3937(2) 0.0431(8) Uani 1 1 d . . . . .
H59 H 0.172 0.9178 0.3562 0.052 Uiso 1 1 calc R U . . .
C29 C 0.5987(2) 0.2299(2) 0.14879(17) 0.0310(6) Uani 1 1 d . . . . .
H29 H 0.6499 0.2593 0.1923 0.037 Uiso 1 1 calc R U . . .
C60 C 0.1737(2) 0.7804(2) 0.37856(18) 0.0337(6) Uani 1 1 d . . . . .
H60 H 0.2096 0.7552 0.331 0.04 Uiso 1 1 calc R U . . .
C14 C 0.9769(3) 0.8835(2) 0.1963(2) 0.0437(8) Uani 1 1 d . . . . .
H14A H 0.9657 0.8962 0.1403 0.052 Uiso 1 1 calc R U . . .
H14B H 1.053 0.8922 0.2103 0.052 Uiso 1 1 calc R U . . .
C36 C 0.1414(2) 0.5607(2) 0.18415(17) 0.0314(6) Uani 1 1 d . . . . .
H36A H 0.2047 0.5347 0.2007 0.038 Uiso 1 1 calc R U . . .
H36B H 0.1545 0.6342 0.2008 0.038 Uiso 1 1 calc R U . . .
C28 C 0.5450(3) 0.1360(2) 0.14544(19) 0.0380(7) Uani 1 1 d . . . . .
H28 H 0.5594 0.1015 0.1874 0.046 Uiso 1 1 calc R U . . .
C71 C 0.4503(3) 0.7908(3) 0.2220(2) 0.0414(7) Uani 1 1 d . . . . .
H71 H 0.4904 0.7387 0.1917 0.05 Uiso 1 1 calc R U . . .
C46 C 0.2681(3) 0.0430(2) 0.2336(2) 0.0451(8) Uani 1 1 d . . . . .
H46A H 0.3 0.0379 0.1794 0.054 Uiso 1 1 calc R U . . .
H46B H 0.2473 -0.0246 0.2433 0.054 Uiso 1 1 calc R U . . .
C15 C 0.9228(3) 0.9539(2) 0.2603(2) 0.0424(8) Uani 1 1 d . . . . .
H15A H 0.955 0.9617 0.3167 0.051 Uiso 1 1 calc R U . . .
H15B H 0.9256 1.0202 0.2467 0.051 Uiso 1 1 calc R U . . .
C41 C 0.1744(2) 0.2184(2) 0.10523(18) 0.0348(7) Uani 1 1 d . . . . .
H41A H 0.11 0.2434 0.1269 0.042 Uiso 1 1 calc R U . . .
H41B H 0.1584 0.1454 0.0851 0.042 Uiso 1 1 calc R U . . .
C10 C 0.7680(2) 0.7966(2) 0.39177(18) 0.0333(6) Uani 1 1 d . . . . .
H10A H 0.6955 0.7744 0.368 0.04 Uiso 1 1 calc R U . . .
H10B H 0.7782 0.8701 0.408 0.04 Uiso 1 1 calc R U . . .
C40 C 0.2083(3) 0.2659(3) 0.03405(18) 0.0390(7) Uani 1 1 d . . . . .
H40A H 0.1562 0.2405 -0.0131 0.047 Uiso 1 1 calc R U . . .
H40B H 0.276 0.2451 0.0162 0.047 Uiso 1 1 calc R U . . .
Cl1B Cl 0.8919(6) 0.1949(11) -0.0158(5) 0.088(3) Uani 0.294(11) 1 d . . P A 2
Cl2B Cl 0.8162(14) 0.0465(8) 0.0665(9) 0.1503(18) Uani 0.294(11) 1 d . . P A 2
Cl3B Cl 0.8802(10) 0.2356(12) 0.1596(9) 0.085(4) Uani 0.294(11) 1 d . . P A 2
H42 H 0.311(4) 0.215(4) 0.155(3) 0.102 Uiso 1 1 d . U . B 2
H11 H 0.903(4) 0.787(4) 0.348(3) 0.102 Uiso 1 1 d . U . C 2

loop_
_atom_site_aniso_label
_atom_site_aniso_U_11
_atom_site_aniso_U_22
_atom_site_aniso_U_33
_atom_site_aniso_U_23
_atom_site_aniso_U_13
_atom_site_aniso_U_12
Cl68 0.0636(6) 0.0982(8) 0.0441(5) 0.0245(5) -0.0032(4) 0.0005(6)
Cl74 0.0454(5) 0.0414(5) 0.0856(7) 0.0177(5) 0.0105(5) 0.0019(4)
Cl3A 0.0496(19) 0.138(4) 0.0570(19) 0.011(2) 0.0059(14) 0.006(2)
Cl72 0.0368(4) 0.0666(6) 0.0545(5) 0.0109(4) 0.0020(4) 0.0025(4)
Cl1A 0.079(2) 0.107(3) 0.092(2) 0.0398(19) -0.0198(17) -0.0075(16)
Cl69 0.0712(7) 0.0705(7) 0.0792(8) 0.0080(6) 0.0018(6) 0.0264(6)
Cl73 0.0500(5) 0.0764(7) 0.0437(5) 0.0145(4) 0.0071(4) 0.0078(5)
Cl2A 0.229(5) 0.0678(12) 0.146(4) -0.0209(19) 0.017(3) 0.062(2)
Cl70 0.0729(8) 0.0577(6) 0.1025(9) 0.0237(6) 0.0126(6) 0.0019(5)
O49 0.0309(11) 0.0345(11) 0.0410(12) 0.0056(9) 0.0180(9) 0.0050(9)
O18 0.0321(11) 0.0338(11) 0.0350(11) 0.0108(9) -0.0121(8) 0.0032(9)
N50 0.0202(10) 0.0309(12) 0.0237(11) 0.0065(9) 0.0058(8) 0.0081(9)
N55 0.0284(12) 0.0397(14) 0.0271(13) -0.0004(10) 0.0117(10) 0.0013(10)
N19 0.0181(10) 0.0293(12) 0.0253(12) 0.0058(9) -0.0060(8) 0.0011(9)
N4 0.0182(10) 0.0347(12) 0.0218(11) 0.0068(9) 0.0034(8) 0.0039(9)
N35 0.0188(10) 0.0338(12) 0.0257(12) 0.0070(9) -0.0013(8) 0.0069(9)
N32 0.0168(10) 0.0433(14) 0.0252(12) 0.0039(10) -0.0006(8) 0.0055(10)
N24 0.0310(13) 0.0350(13) 0.0279(13) 0.0015(10) -0.0096(10) 0.0054(10)
N11 0.0217(11) 0.0342(13) 0.0232(12) 0.0063(9) -0.0015(9) 0.0010(10)
N42 0.0233(11) 0.0366(13) 0.0235(12) 0.0054(10) 0.0053(9) 0.0075(10)
N1 0.0184(11) 0.0395(13) 0.0263(12) 0.0048(10) 0.0008(9) 0.0061(9)
N3 0.0213(11) 0.0455(15) 0.0272(12) 0.0059(10) 0.0067(9) 0.0012(10)
N2 0.0194(11) 0.0521(16) 0.0291(13) 0.0046(11) 0.0021(9) 0.0033(11)
N34 0.0239(12) 0.0438(14) 0.0295(13) 0.0067(11) -0.0053(9) 0.0116(10)
N33 0.0225(12) 0.0540(16) 0.0295(13) 0.0080(11) -0.0015(9) 0.0108(11)
C22 0.0206(12) 0.0299(14) 0.0213(13) 0.0036(10) 0.0019(9) 0.0078(10)
C6 0.0325(15) 0.0459(18) 0.0248(14) 0.0141(12) 0.0040(11) 0.0050(13)
C38 0.0289(15) 0.056(2) 0.0240(15) 0.0041(13) -0.0035(11) 0.0118(14)
C54 0.0263(14) 0.0354(15) 0.0247(14) 0.0025(11) 0.0022(10) 0.0034(12)
C30 0.0194(12) 0.0336(15) 0.0223(13) 0.0022(11) 0.0019(9) 0.0073(11)
C53 0.0178(12) 0.0348(15) 0.0196(13) 0.0019(10) 0.0015(9) 0.0044(10)
C25 0.0226(13) 0.0303(14) 0.0277(14) 0.0017(11) -0.0005(10) 0.0078(11)
C56 0.0198(12) 0.0379(16) 0.0262(14) 0.0017(11) 0.0019(10) 0.0036(11)
C31 0.0183(12) 0.0280(13) 0.0201(12) 0.0017(10) -0.0001(9) 0.0046(10)
C52 0.0188(12) 0.0370(15) 0.0192(13) 0.0048(11) 0.0022(9) 0.0072(11)
C20 0.0178(11) 0.0283(13) 0.0199(12) 0.0051(10) -0.0015(9) 0.0001(10)
C21 0.0170(12) 0.0334(14) 0.0217(13) 0.0064(11) 0.0013(9) 0.0057(10)
C62 0.0195(12) 0.0262(13) 0.0216(13) 0.0029(10) -0.0002(9) 0.0061(10)
C51 0.0175(11) 0.0312(14) 0.0198(12) 0.0057(10) 0.0024(9) 0.0066(10)
C7 0.0264(14) 0.0487(18) 0.0218(14) 0.0048(12) 0.0028(11) 0.0044(13)
C37 0.0377(16) 0.0540(19) 0.0249(15) 0.0175(13) 0.0014(12) 0.0126(14)
C43 0.0244(13) 0.0295(14) 0.0274(14) 0.0054(11) 0.0068(10) 0.0078(11)
C8 0.0270(14) 0.0511(18) 0.0242(14) 0.0114(13) -0.0011(11) 0.0054(13)
C5 0.0261(13) 0.0381(16) 0.0260(14) 0.0125(12) 0.0006(11) 0.0078(12)
C61 0.0181(12) 0.0358(15) 0.0238(13) 0.0012(11) -0.0005(10) 0.0035(11)
C58 0.0400(18) 0.0359(17) 0.056(2) 0.0040(15) -0.0008(15) 0.0125(14)
C48 0.0200(12) 0.0344(15) 0.0220(13) 0.0042(11) 0.0018(10) 0.0060(11)
C17 0.0201(12) 0.0302(14) 0.0207(13) 0.0047(10) 0.0017(9) 0.0032(10)
C12 0.0218(12) 0.0301(14) 0.0229(13) 0.0054(11) -0.0016(10) 0.0013(11)
C13 0.0245(13) 0.0382(16) 0.0280(15) 0.0076(12) 0.0016(11) 0.0007(12)
C63 0.044(2) 0.064(3) 0.063(3) 0.000(2) 0.0157(18) 0.0071(18)
C44 0.0275(14) 0.0413(17) 0.0276(15) 0.0087(12) 0.0040(11) 0.0123(12)
C67 0.0392(18) 0.056(2) 0.0411(19) 0.0081(16) -0.0102(14) 0.0028(16)
C9 0.0357(16) 0.0531(19) 0.0198(14) 0.0057(13) 0.0004(11) -0.0009(14)
C57 0.0270(15) 0.0411(18) 0.0398(18) -0.0029(13) 0.0040(12) 0.0071(13)
C47 0.0360(16) 0.0305(15) 0.0416(18) 0.0047(13) 0.0125(13) 0.0037(13)
C23 0.0285(14) 0.0334(15) 0.0248(14) 0.0055(11) -0.0012(11) 0.0065(12)
C39 0.0248(14) 0.061(2) 0.0272(15) 0.0176(14) 0.0071(11) 0.0106(13)
C16 0.0326(15) 0.0297(15) 0.0331(16) 0.0060(12) -0.0035(12) 0.0015(12)
C27 0.0365(16) 0.0303(15) 0.0424(18) 0.0055(13) 0.0128(13) 0.0038(13)
C45 0.0440(19) 0.0459(19) 0.050(2) 0.0180(16) 0.0075(15) 0.0170(15)
C26 0.0271(14) 0.0351(16) 0.0374(17) -0.0014(12) 0.0021(12) 0.0056(12)
C59 0.0453(19) 0.0434(19) 0.0439(19) 0.0173(15) 0.0013(15) 0.0059(15)
C29 0.0330(15) 0.0360(16) 0.0247(14) 0.0057(12) 0.0024(11) 0.0086(12)
C60 0.0331(15) 0.0411(17) 0.0258(15) 0.0055(12) 0.0005(11) 0.0043(13)
C14 0.0368(17) 0.0399(18) 0.055(2) 0.0146(15) 0.0096(15) -0.0028(14)
C36 0.0258(14) 0.0414(16) 0.0285(15) 0.0128(12) 0.0013(11) 0.0022(12)
C28 0.0458(18) 0.0373(17) 0.0342(17) 0.0117(13) 0.0073(13) 0.0101(14)
C71 0.0350(17) 0.0422(18) 0.048(2) 0.0121(15) 0.0077(14) 0.0059(14)
C46 0.051(2) 0.0354(17) 0.053(2) 0.0129(15) 0.0222(16) 0.0119(15)
C15 0.0396(18) 0.0346(17) 0.049(2) 0.0067(14) -0.0033(14) -0.0028(14)
C41 0.0341(16) 0.0410(17) 0.0269(15) 0.0021(12) -0.0018(12) 0.0056(13)
C10 0.0343(15) 0.0361(16) 0.0279(15) 0.0033(12) 0.0035(12) 0.0042(13)
C40 0.0387(17) 0.058(2) 0.0211(14) 0.0040(13) 0.0016(12) 0.0174(15)
Cl1B 0.056(3) 0.145(8) 0.065(3) 0.019(4) 0.025(2) 0.019(4)
Cl2B 0.229(5) 0.0678(12) 0.146(4) -0.0209(19) 0.017(3) 0.062(2)
Cl3B 0.033(4) 0.088(5) 0.100(9) -0.042(5) 0.021(4) -0.012(3)

loop_
_atom_type_symbol
_atom_type_description
_atom_type_scat_dispersion_real
_atom_type_scat_dispersion_imag
_atom_type_scat_source
C C 0.0033 0.0016 'International Tables Vol C Tables 4.2.6.8 and 6.1.1.4'
H H 0 0 'International Tables Vol C Tables 4.2.6.8 and 6.1.1.4'
N N 0.0061 0.0033 'International Tables Vol C Tables 4.2.6.8 and 6.1.1.4'
O O 0.0106 0.006 'International Tables Vol C Tables 4.2.6.8 and 6.1.1.4'
Cl Cl 0.1484 0.1585 'International Tables Vol C Tables 4.2.6.8 and 6.1.1.4'

loop_
_geom_angle_atom_site_label_1
_geom_angle_atom_site_label_2
_geom_angle_atom_site_label_3
_geom_angle
_geom_angle_site_symmetry_1
_geom_angle_site_symmetry_3
_geom_angle_publ_flag
C48 N50 C51 120.9(2) . . ?
C48 N50 H50 119.5 . . ?
C51 N50 H50 119.5 . . ?
C56 N55 C54 109.5(2) . . ?
C56 N55 H55 125.3 . . ?
C54 N55 H55 125.3 . . ?
C17 N19 C20 121.6(2) . . ?
C17 N19 H19 119.2 . . ?
C20 N19 H19 119.2 . . ?
C31 N4 N3 108.6(2) . . ?
C31 N4 C5 132.1(2) . . ?
N3 N4 C5 119.3(2) . . ?
C62 N35 N34 107.9(2) . . ?
C62 N35 C36 131.8(2) . . ?
N34 N35 C36 120.1(2) . . ?
C62 N32 N33 105.7(2) . . ?
C23 N24 C25 109.4(2) . . ?
C23 N24 H24 125.3 . . ?
C25 N24 H24 125.3 . . ?
C10 N11 C12 115.7(2) . . ?
C10 N11 H11 110(4) . . ?
C12 N11 H11 109(4) . . ?
C43 N42 C41 115.0(2) . . ?
C43 N42 H42 110(4) . . ?
C41 N42 H42 109(4) . . ?
C31 N1 N2 105.5(2) . . ?
N2 N3 N4 106.5(2) . . ?
N3 N2 N1 111.0(2) . . ?
N33 N34 N35 106.5(2) . . ?
N34 N33 N32 111.1(2) . . ?
C23 C22 C30 105.8(2) . . ?
C23 C22 C21 127.4(3) . . ?
C30 C22 C21 126.8(2) . . ?
C7 C6 C5 114.1(2) . . ?
C7 C6 H6A 108.7 . . ?
C5 C6 H6A 108.7 . . ?
C7 C6 H6B 108.7 . . ?
C5 C6 H6B 108.7 . . ?
H6A C6 H6B 107.6 . . ?
C37 C38 C39 114.2(3) . . ?
C37 C38 H38A 108.7 . . ?
C39 C38 H38A 108.7 . . ?
C37 C38 H38B 108.7 . . ?
C39 C38 H38B 108.7 . . ?
H38A C38 H38B 107.6 . . ?
N55 C54 C53 109.8(3) . . ?
N55 C54 H54 125.1 . . ?
C53 C54 H54 125.1 . . ?
C29 C30 C25 118.0(3) . . ?
C29 C30 C22 134.3(2) . . ?
C25 C30 C22 107.7(2) . . ?
C54 C53 C61 106.3(2) . . ?
C54 C53 C52 126.2(3) . . ?
C61 C53 C52 127.5(2) . . ?
N24 C25 C26 130.4(3) . . ?
N24 C25 C30 106.9(2) . . ?
C26 C25 C30 122.7(3) . . ?
N55 C56 C57 130.6(3) . . ?
N55 C56 C61 107.2(2) . . ?
C57 C56 C61 122.2(3) . . ?
N1 C31 N4 108.5(2) . . ?
N1 C31 C20 122.7(2) . . ?
N4 C31 C20 128.8(2) . . ?
C53 C52 C51 111.1(2) . . ?
C53 C52 H52A 109.4 . . ?
C51 C52 H52A 109.4 . . ?
C53 C52 H52B 109.4 . . ?
C51 C52 H52B 109.4 . . ?
H52A C52 H52B 108 . . ?
N19 C20 C31 112.1(2) . . ?
N19 C20 C21 113.2(2) . . ?
C31 C20 C21 112.9(2) . . ?
N19 C20 H20 106 . . ?
C31 C20 H20 106 . . ?
C21 C20 H20 106 . . ?
C22 C21 C20 111.2(2) . . ?
C22 C21 H21A 109.4 . . ?
C20 C21 H21A 109.4 . . ?
C22 C21 H21B 109.4 . . ?
C20 C21 H21B 109.4 . . ?
H21A C21 H21B 108 . . ?
N32 C62 N35 108.8(2) . . ?
N32 C62 C51 123.5(2) . . ?
N35 C62 C51 127.7(2) . . ?
N50 C51 C62 112.1(2) . . ?
N50 C51 C52 113.2(2) . . ?
C62 C51 C52 112.4(2) . . ?
N50 C51 H51 106.2 . . ?
C62 C51 H51 106.2 . . ?
C52 C51 H51 106.2 . . ?
C6 C7 C8 114.0(2) . . ?
C6 C7 H7A 108.8 . . ?
C8 C7 H7A 108.8 . . ?
C6 C7 H7B 108.8 . . ?
C8 C7 H7B 108.8 . . ?
H7A C7 H7B 107.7 . . ?
C38 C37 C36 113.9(2) . . ?
C38 C37 H37A 108.8 . . ?
C36 C37 H37A 108.8 . . ?
C38 C37 H37B 108.8 . . ?
C36 C37 H37B 108.8 . . ?
H37A C37 H37B 107.7 . . ?
N42 C43 C48 107.9(2) . . ?
N42 C43 C47 116.0(2) . . ?
C48 C43 C47 111.8(2) . . ?
N42 C43 C44 108.2(2) . . ?
C48 C43 C44 109.7(2) . . ?
C47 C43 C44 103.1(2) . . ?
C9 C8 C7 113.6(3) . . ?
C9 C8 H8A 108.8 . . ?
C7 C8 H8A 108.8 . . ?
C9 C8 H8B 108.8 . . ?
C7 C8 H8B 108.8 . . ?
H8A C8 H8B 107.7 . . ?
N4 C5 C6 111.2(2) . . ?
N4 C5 H5A 109.4 . . ?
C6 C5 H5A 109.4 . . ?
N4 C5 H5B 109.4 . . ?
C6 C5 H5B 109.4 . . ?
H5A C5 H5B 108 . . ?
C60 C61 C56 118.2(3) . . ?
C60 C61 C53 134.5(3) . . ?
C56 C61 C53 107.2(2) . . ?
C57 C58 C59 121.1(3) . . ?
C57 C58 H58 119.5 . . ?
C59 C58 H58 119.5 . . ?
O49 C48 N50 122.2(2) . . ?
O49 C48 C43 122.3(2) . . ?
N50 C48 C43 115.5(2) . . ?
O18 C17 N19 122.0(2) . . ?
O18 C17 C12 121.7(2) . . ?
N19 C17 C12 116.2(2) . . ?
N11 C12 C17 107.9(2) . . ?
N11 C12 C16 115.5(2) . . ?
C17 C12 C16 111.9(2) . . ?
N11 C12 C13 108.4(2) . . ?
C17 C12 C13 109.5(2) . . ?
C16 C12 C13 103.3(2) . . ?
C14 C13 C12 106.8(2) . . ?
C14 C13 H13A 110.4 . . ?
C12 C13 H13A 110.4 . . ?
C14 C13 H13B 110.4 . . ?
C12 C13 H13B 110.4 . . ?
H13A C13 H13B 108.6 . . ?
Cl2B C63 Cl3B 111.0(8) . . ?
Cl2B C63 Cl1B 112.5(5) . . ?
Cl3B C63 Cl1B 111.1(7) . . ?
Cl1A C63 Cl3A 110.1(3) . . ?
Cl1A C63 Cl2A 111.7(3) . . ?
Cl3A C63 Cl2A 109.5(4) . . ?
Cl1A C63 H63 108.5 . . ?
Cl3A C63 H63 108.5 . . ?
Cl2A C63 H63 108.5 . . ?
C45 C44 C43 106.6(2) . . ?
C45 C44 H44A 110.4 . . ?
C43 C44 H44A 110.4 . . ?
C45 C44 H44B 110.4 . . ?
C43 C44 H44B 110.4 . . ?
H44A C44 H44B 108.6 . . ?
Cl70 C67 Cl69 111.0(2) . . ?
Cl70 C67 Cl68 110.3(2) . . ?
Cl69 C67 Cl68 110.8(2) . . ?
Cl70 C67 H67 108.2 . . ?
Cl69 C67 H67 108.2 . . ?
Cl68 C67 H67 108.2 . . ?
C8 C9 C10 114.7(2) . . ?
C8 C9 H9A 108.6 . . ?
C10 C9 H9A 108.6 . . ?
C8 C9 H9B 108.6 . . ?
C10 C9 H9B 108.6 . . ?
H9A C9 H9B 107.6 . . ?
C58 C57 C56 118.1(3) . . ?
C58 C57 H57 120.9 . . ?
C56 C57 H57 120.9 . . ?
C46 C47 C43 103.9(2) . . ?
C46 C47 H47A 111 . . ?
C43 C47 H47A 111 . . ?
C46 C47 H47B 111 . . ?
C43 C47 H47B 111 . . ?
H47A C47 H47B 109 . . ?
N24 C23 C22 110.2(3) . . ?
N24 C23 H23 124.9 . . ?
C22 C23 H23 124.9 . . ?
C40 C39 C38 113.0(3) . . ?
C40 C39 H39A 109 . . ?
C38 C39 H39A 109 . . ?
C40 C39 H39B 109 . . ?
C38 C39 H39B 109 . . ?
H39A C39 H39B 107.8 . . ?
C15 C16 C12 103.4(2) . . ?
C15 C16 H16A 111.1 . . ?
C12 C16 H16A 111.1 . . ?
C15 C16 H16B 111.1 . . ?
C12 C16 H16B 111.1 . . ?
H16A C16 H16B 109.1 . . ?
C26 C27 C28 121.2(3) . . ?
C26 C27 H27 119.4 . . ?
C28 C27 H27 119.4 . . ?
C46 C45 C44 105.2(3) . . ?
C46 C45 H45A 110.7 . . ?
C44 C45 H45A 110.7 . . ?
C46 C45 H45B 110.7 . . ?
C44 C45 H45B 110.7 . . ?
H45A C45 H45B 108.8 . . ?
C27 C26 C25 117.6(3) . . ?
C27 C26 H26 121.2 . . ?
C25 C26 H26 121.2 . . ?
C60 C59 C58 121.4(3) . . ?
C60 C59 H59 119.3 . . ?
C58 C59 H59 119.3 . . ?
C28 C29 C30 119.3(3) . . ?
C28 C29 H29 120.4 . . ?
C30 C29 H29 120.4 . . ?
C59 C60 C61 119.0(3) . . ?
C59 C60 H60 120.5 . . ?
C61 C60 H60 120.5 . . ?
C13 C14 C15 105.2(3) . . ?
C13 C14 H14A 110.7 . . ?
C15 C14 H14A 110.7 . . ?
C13 C14 H14B 110.7 . . ?
C15 C14 H14B 110.7 . . ?
H14A C14 H14B 108.8 . . ?
N35 C36 C37 112.5(2) . . ?
N35 C36 H36A 109.1 . . ?
C37 C36 H36A 109.1 . . ?
N35 C36 H36B 109.1 . . ?
C37 C36 H36B 109.1 . . ?
H36A C36 H36B 107.8 . . ?
C29 C28 C27 121.4(3) . . ?
C29 C28 H28 119.3 . . ?
C27 C28 H28 119.3 . . ?
Cl74 C71 Cl72 109.57(19) . . ?
Cl74 C71 Cl73 111.23(19) . . ?
Cl72 C71 Cl73 111.20(18) . . ?
Cl74 C71 H71 108.2 . . ?
Cl72 C71 H71 108.2 . . ?
Cl73 C71 H71 108.2 . . ?
C47 C46 C45 102.0(3) . . ?
C47 C46 H46A 111.4 . . ?
C45 C46 H46A 111.4 . . ?
C47 C46 H46B 111.4 . . ?
C45 C46 H46B 111.4 . . ?
H46A C46 H46B 109.2 . . ?
C16 C15 C14 102.5(3) . . ?
C16 C15 H15A 111.3 . . ?
C14 C15 H15A 111.3 . . ?
C16 C15 H15B 111.3 . . ?
C14 C15 H15B 111.3 . . ?
H15A C15 H15B 109.2 . . ?
N42 C41 C40 110.9(3) . . ?
N42 C41 H41A 109.5 . . ?
C40 C41 H41A 109.5 . . ?
N42 C41 H41B 109.5 . . ?
C40 C41 H41B 109.5 . . ?
H41A C41 H41B 108.1 . . ?
N11 C10 C9 111.0(2) . . ?
N11 C10 H10A 109.4 . . ?
C9 C10 H10A 109.4 . . ?
N11 C10 H10B 109.4 . . ?
C9 C10 H10B 109.4 . . ?
H10A C10 H10B 108 . . ?
C41 C40 C39 114.2(2) . . ?
C41 C40 H40A 108.7 . . ?
C39 C40 H40A 108.7 . . ?
C41 C40 H40B 108.7 . . ?
C39 C40 H40B 108.7 . . ?
H40A C40 H40B 107.6 . . ?

loop_
_geom_bond_atom_site_label_1
_geom_bond_atom_site_label_2
_geom_bond_distance
_geom_bond_site_symmetry_2
_geom_bond_publ_flag
Cl68 C67 1.758(4) . ?
Cl74 C71 1.750(3) . ?
Cl3A C63 1.757(7) . ?
Cl72 C71 1.755(3) . ?
Cl1A C63 1.729(6) . ?
Cl69 C67 1.753(4) . ?
Cl73 C71 1.764(4) . ?
Cl2A C63 1.772(6) . ?
Cl70 C67 1.737(4) . ?
O49 C48 1.235(3) . ?
O18 C17 1.237(3) . ?
N50 C48 1.346(4) . ?
N50 C51 1.452(3) . ?
N50 H50 0.88 . ?
N55 C56 1.363(4) . ?
N55 C54 1.370(4) . ?
N55 H55 0.88 . ?
N19 C17 1.338(3) . ?
N19 C20 1.461(3) . ?
N19 H19 0.88 . ?
N4 C31 1.345(3) . ?
N4 N3 1.345(3) . ?
N4 C5 1.474(3) . ?
N35 C62 1.346(3) . ?
N35 N34 1.355(3) . ?
N35 C36 1.475(4) . ?
N32 C62 1.317(3) . ?
N32 N33 1.362(3) . ?
N24 C23 1.368(4) . ?
N24 C25 1.373(4) . ?
N24 H24 0.88 . ?
N11 C10 1.463(4) . ?
N11 C12 1.468(3) . ?
N11 H11 0.84(6) . ?
N42 C43 1.470(4) . ?
N42 C41 1.472(4) . ?
N42 H42 0.85(6) . ?
N1 C31 1.328(3) . ?
N1 N2 1.364(3) . ?
N3 N2 1.298(3) . ?
N34 N33 1.289(4) . ?
C22 C23 1.379(4) . ?
C22 C30 1.430(4) . ?
C22 C21 1.497(4) . ?
C6 C7 1.523(4) . ?
C6 C5 1.528(4) . ?
C6 H6A 0.99 . ?
C6 H6B 0.99 . ?
C38 C37 1.515(5) . ?
C38 C39 1.532(4) . ?
C38 H38A 0.99 . ?
C38 H38B 0.99 . ?
C54 C53 1.375(4) . ?
C54 H54 0.95 . ?
C30 C29 1.402(4) . ?
C30 C25 1.419(4) . ?
C53 C61 1.425(4) . ?
C53 C52 1.506(4) . ?
C25 C26 1.393(4) . ?
C56 C57 1.393(4) . ?
C56 C61 1.421(4) . ?
C31 C20 1.501(4) . ?
C52 C51 1.536(4) . ?
C52 H52A 0.99 . ?
C52 H52B 0.99 . ?
C20 C21 1.535(4) . ?
C20 H20 1 . ?
C21 H21A 0.99 . ?
C21 H21B 0.99 . ?
C62 C51 1.502(3) . ?
C51 H51 1 . ?
C7 C8 1.527(4) . ?
C7 H7A 0.99 . ?
C7 H7B 0.99 . ?
C37 C36 1.524(4) . ?
C37 H37A 0.99 . ?
C37 H37B 0.99 . ?
C43 C48 1.532(4) . ?
C43 C47 1.540(4) . ?
C43 C44 1.562(4) . ?
C8 C9 1.519(5) . ?
C8 H8A 0.99 . ?
C8 H8B 0.99 . ?
C5 H5A 0.99 . ?
C5 H5B 0.99 . ?
C61 C60 1.408(4) . ?
C58 C57 1.368(5) . ?
C58 C59 1.403(5) . ?
C58 H58 0.95 . ?
C17 C12 1.534(4) . ?
C12 C16 1.547(4) . ?
C12 C13 1.564(4) . ?
C13 C14 1.528(4) . ?
C13 H13A 0.99 . ?
C13 H13B 0.99 . ?
C63 Cl2B 1.623(13) . ?
C63 Cl3B 1.724(13) . ?
C63 Cl1B 1.732(10) . ?
C63 H63 1 . ?
C44 C45 1.535(4) . ?
C44 H44A 0.99 . ?
C44 H44B 0.99 . ?
C67 H67 1 . ?
C9 C10 1.522(4) . ?
C9 H9A 0.99 . ?
C9 H9B 0.99 . ?
C57 H57 0.95 . ?
C47 C46 1.520(4) . ?
C47 H47A 0.99 . ?
C47 H47B 0.99 . ?
C23 H23 0.95 . ?
C39 C40 1.519(5) . ?
C39 H39A 0.99 . ?
C39 H39B 0.99 . ?
C16 C15 1.524(4) . ?
C16 H16A 0.99 . ?
C16 H16B 0.99 . ?
C27 C26 1.377(4) . ?
C27 C28 1.397(5) . ?
C27 H27 0.95 . ?
C45 C46 1.535(5) . ?
C45 H45A 0.99 . ?
C45 H45B 0.99 . ?
C26 H26 0.95 . ?
C59 C60 1.379(5) . ?
C59 H59 0.95 . ?
C29 C28 1.383(4) . ?
C29 H29 0.95 . ?
C60 H60 0.95 . ?
C14 C15 1.532(5) . ?
C14 H14A 0.99 . ?
C14 H14B 0.99 . ?
C36 H36A 0.99 . ?
C36 H36B 0.99 . ?
C28 H28 0.95 . ?
C71 H71 1 . ?
C46 H46A 0.99 . ?
C46 H46B 0.99 . ?
C15 H15A 0.99 . ?
C15 H15B 0.99 . ?
C41 C40 1.515(4) . ?
C41 H41A 0.99 . ?
C41 H41B 0.99 . ?
C10 H10A 0.99 . ?
C10 H10B 0.99 . ?
C40 H40A 0.99 . ?
C40 H40B 0.99 . ?

loop_
_geom_torsion_atom_site_label_1
_geom_torsion_atom_site_label_2
_geom_torsion_atom_site_label_3
_geom_torsion_atom_site_label_4
_geom_torsion
_geom_torsion_site_symmetry_1
_geom_torsion_site_symmetry_2
_geom_torsion_site_symmetry_3
_geom_torsion_site_symmetry_4
_geom_torsion_publ_flag
C31 N4 N3 N2 0.2(3) . . . . ?
C5 N4 N3 N2 -179.5(2) . . . . ?
N4 N3 N2 N1 0.0(3) . . . . ?
C31 N1 N2 N3 -0.1(3) . . . . ?
C62 N35 N34 N33 0.2(3) . . . . ?
C36 N35 N34 N33 -174.9(2) . . . . ?
N35 N34 N33 N32 -0.3(3) . . . . ?
C62 N32 N33 N34 0.3(3) . . . . ?
C56 N55 C54 C53 -0.8(3) . . . . ?
C23 C22 C30 C29 -179.8(3) . . . . ?
C21 C22 C30 C29 -3.2(5) . . . . ?
C23 C22 C30 C25 0.5(3) . . . . ?
C21 C22 C30 C25 177.2(2) . . . . ?
N55 C54 C53 C61 0.0(3) . . . . ?
N55 C54 C53 C52 -178.9(2) . . . . ?
C23 N24 C25 C26 -178.0(3) . . . . ?
C23 N24 C25 C30 0.4(3) . . . . ?
C29 C30 C25 N24 179.7(2) . . . . ?
C22 C30 C25 N24 -0.6(3) . . . . ?
C29 C30 C25 C26 -1.8(4) . . . . ?
C22 C30 C25 C26 178.0(3) . . . . ?
C54 N55 C56 C57 -174.9(3) . . . . ?
C54 N55 C56 C61 1.2(3) . . . . ?
N2 N1 C31 N4 0.2(3) . . . . ?
N2 N1 C31 C20 178.1(2) . . . . ?
N3 N4 C31 N1 -0.3(3) . . . . ?
C5 N4 C31 N1 179.3(3) . . . . ?
N3 N4 C31 C20 -178.0(2) . . . . ?
C5 N4 C31 C20 1.6(5) . . . . ?
C54 C53 C52 C51 64.6(3) . . . . ?
C61 C53 C52 C51 -114.2(3) . . . . ?
C17 N19 C20 C31 -100.8(3) . . . . ?
C17 N19 C20 C21 130.2(3) . . . . ?
N1 C31 C20 N19 115.8(3) . . . . ?
N4 C31 C20 N19 -66.8(3) . . . . ?
N1 C31 C20 C21 -115.0(3) . . . . ?
N4 C31 C20 C21 62.4(3) . . . . ?
C23 C22 C21 C20 63.7(3) . . . . ?
C30 C22 C21 C20 -112.2(3) . . . . ?
N19 C20 C21 C22 -178.4(2) . . . . ?
C31 C20 C21 C22 53.0(3) . . . . ?
N33 N32 C62 N35 -0.2(3) . . . . ?
N33 N32 C62 C51 178.5(2) . . . . ?
N34 N35 C62 N32 0.0(3) . . . . ?
C36 N35 C62 N32 174.3(3) . . . . ?
N34 N35 C62 C51 -178.6(2) . . . . ?
C36 N35 C62 C51 -4.3(5) . . . . ?
C48 N50 C51 C62 -91.5(3) . . . . ?
C48 N50 C51 C52 140.2(2) . . . . ?
N32 C62 C51 N50 116.7(3) . . . . ?
N35 C62 C51 N50 -64.9(3) . . . . ?
N32 C62 C51 C52 -114.5(3) . . . . ?
N35 C62 C51 C52 63.9(3) . . . . ?
C53 C52 C51 N50 -173.4(2) . . . . ?
C53 C52 C51 C62 58.4(3) . . . . ?
C5 C6 C7 C8 -77.6(3) . . . . ?
C39 C38 C37 C36 -75.2(3) . . . . ?
C41 N42 C43 C48 -75.3(3) . . . . ?
C41 N42 C43 C47 51.0(3) . . . . ?
C41 N42 C43 C44 166.2(2) . . . . ?
C6 C7 C8 C9 172.0(2) . . . . ?
C31 N4 C5 C6 131.4(3) . . . . ?
N3 N4 C5 C6 -49.0(3) . . . . ?
C7 C6 C5 N4 -65.9(3) . . . . ?
N55 C56 C61 C60 -178.2(2) . . . . ?
C57 C56 C61 C60 -1.6(4) . . . . ?
N55 C56 C61 C53 -1.2(3) . . . . ?
C57 C56 C61 C53 175.4(3) . . . . ?
C54 C53 C61 C60 177.0(3) . . . . ?
C52 C53 C61 C60 -4.1(5) . . . . ?
C54 C53 C61 C56 0.7(3) . . . . ?
C52 C53 C61 C56 179.7(2) . . . . ?
C51 N50 C48 O49 5.0(4) . . . . ?
C51 N50 C48 C43 -171.8(2) . . . . ?
N42 C43 C48 O49 142.0(3) . . . . ?
C47 C43 C48 O49 13.4(4) . . . . ?
C44 C43 C48 O49 -100.4(3) . . . . ?
N42 C43 C48 N50 -41.2(3) . . . . ?
C47 C43 C48 N50 -169.9(2) . . . . ?
C44 C43 C48 N50 76.4(3) . . . . ?
C20 N19 C17 O18 4.1(4) . . . . ?
C20 N19 C17 C12 -172.3(2) . . . . ?
C10 N11 C12 C17 -77.3(3) . . . . ?
C10 N11 C12 C16 48.7(3) . . . . ?
C10 N11 C12 C13 164.1(2) . . . . ?
O18 C17 C12 N11 147.4(3) . . . . ?
N19 C17 C12 N11 -36.2(3) . . . . ?
O18 C17 C12 C16 19.2(4) . . . . ?
N19 C17 C12 C16 -164.4(2) . . . . ?
O18 C17 C12 C13 -94.8(3) . . . . ?
N19 C17 C12 C13 81.6(3) . . . . ?
N11 C12 C13 C14 -110.6(3) . . . . ?
C17 C12 C13 C14 131.9(3) . . . . ?
C16 C12 C13 C14 12.5(3) . . . . ?
N42 C43 C44 C45 -110.1(3) . . . . ?
C48 C43 C44 C45 132.4(2) . . . . ?
C47 C43 C44 C45 13.2(3) . . . . ?
C7 C8 C9 C10 -75.8(3) . . . . ?
C59 C58 C57 C56 0.3(5) . . . . ?
N55 C56 C57 C58 176.4(3) . . . . ?
C61 C56 C57 C58 0.8(4) . . . . ?
N42 C43 C47 C46 82.4(3) . . . . ?
C48 C43 C47 C46 -153.4(2) . . . . ?
C44 C43 C47 C46 -35.7(3) . . . . ?
C25 N24 C23 C22 -0.1(3) . . . . ?
C30 C22 C23 N24 -0.3(3) . . . . ?
C21 C22 C23 N24 -176.9(2) . . . . ?
C37 C38 C39 C40 170.3(2) . . . . ?
N11 C12 C16 C15 83.6(3) . . . . ?
C17 C12 C16 C15 -152.5(2) . . . . ?
C13 C12 C16 C15 -34.7(3) . . . . ?
C43 C44 C45 C46 13.7(3) . . . . ?
C28 C27 C26 C25 0.1(4) . . . . ?
N24 C25 C26 C27 179.5(3) . . . . ?
C30 C25 C26 C27 1.3(4) . . . . ?
C57 C58 C59 C60 -0.5(5) . . . . ?
C25 C30 C29 C28 0.8(4) . . . . ?
C22 C30 C29 C28 -178.9(3) . . . . ?
C58 C59 C60 C61 -0.4(5) . . . . ?
C56 C61 C60 C59 1.4(4) . . . . ?
C53 C61 C60 C59 -174.6(3) . . . . ?
C12 C13 C14 C15 14.2(3) . . . . ?
C62 N35 C36 C37 137.7(3) . . . . ?
N34 N35 C36 C37 -48.5(3) . . . . ?
C38 C37 C36 N35 -65.9(3) . . . . ?
C30 C29 C28 C27 0.5(4) . . . . ?
C26 C27 C28 C29 -1.0(5) . . . . ?
C43 C47 C46 C45 44.5(3) . . . . ?
C44 C45 C46 C47 -35.6(3) . . . . ?
C12 C16 C15 C14 43.9(3) . . . . ?
C13 C14 C15 C16 -35.9(3) . . . . ?
C43 N42 C41 C40 172.1(2) . . . . ?
C12 N11 C10 C9 172.7(2) . . . . ?
C8 C9 C10 N11 -65.2(3) . . . . ?
N42 C41 C40 C39 -67.4(3) . . . . ?
C38 C39 C40 C41 -76.4(3) . . . . ?
